data_4317590
loop_
_publ_author_name
'Dongwhan Lee'
'Stephen J. Lippard'

_publ_section_title
;
 Synthetic Analogue of the {Fe2(\m-OH)2(\m-O2CR)}3+ Core of Soluble
 Methane Monooxygenase Hydroxylase via Synthesis and Dioxygen Reactivity
 of Carboxylate-Bridged Diiron(II) Complexes
;
_journal_name_full 'Inorganic Chemistry'
_journal_page_first 827
_journal_page_last 837
_journal_paper_doi 10.1021/ic011008s
_journal_volume 41
_journal_year 2002
_chemical_formula_sum 'C88 H96 F6 Fe2 N4 O10 S2'
_chemical_formula_weight 1659.51
_chemical_name_common '[Fe2(m-O2CAr4-tBuPh)2(OTf)2(N,N-Bn2en)2]'
_chemical_name_systematic
;
  ?
;
_space_group_IT_number 14
_symmetry_cell_setting monoclinic
_symmetry_space_group_name_Hall '-P 2ybc'
_symmetry_space_group_name_H-M 'P 1 21/c 1'
_atom_sites_solution_hydrogens geom
_atom_sites_solution_primary direct
_atom_sites_solution_secondary difmap
_audit_creation_method SHELXL-97
_cell_angle_alpha 90.00
_cell_angle_beta 101.6710(10)
_cell_angle_gamma 90.00
_cell_formula_units_Z 2
_cell_length_a 11.7193(3)
_cell_length_b 19.4414(5)
_cell_length_c 18.3893(3)
_cell_measurement_temperature 188(2)
_cell_volume 4103.19(16)
_computing_cell_refinement 'Bruker SMART'
_computing_data_collection 'Bruker SMART'
_computing_data_reduction 'Bruker SHELXTL'
_computing_molecular_graphics 'Bruker SHELXTL'
_computing_publication_material 'Bruker SHELXTL'
_computing_structure_refinement 'SHELXL-97 (Sheldrick, 1997)'
_computing_structure_solution 'SHELXS-97 (Sheldrick, 1990)'
_diffrn_ambient_temperature 188(2)
_diffrn_measured_fraction_theta_full 0.928
_diffrn_measured_fraction_theta_max 0.928
_diffrn_measurement_device_type 'CCD area detector'
_diffrn_measurement_method 'phi and omega scans'
_diffrn_radiation_monochromator graphite
_diffrn_radiation_source 'fine-focus sealed tube'
_diffrn_radiation_type MoK\a
_diffrn_radiation_wavelength 0.71073
_diffrn_reflns_av_R_equivalents 0.0470
_diffrn_reflns_av_sigmaI/netI 0.0581
_diffrn_reflns_limit_h_max 12
_diffrn_reflns_limit_h_min -15
_diffrn_reflns_limit_k_max 25
_diffrn_reflns_limit_k_min -24
_diffrn_reflns_limit_l_max 24
_diffrn_reflns_limit_l_min -21
_diffrn_reflns_number 30462
_diffrn_reflns_theta_full 28.31
_diffrn_reflns_theta_max 28.31
_diffrn_reflns_theta_min 1.77
_exptl_absorpt_coefficient_mu 0.479
_exptl_crystal_colour block
_exptl_crystal_density_diffrn 1.343
_exptl_crystal_density_method 'not measured'
_exptl_crystal_description colorless
_exptl_crystal_F_000 1740
_exptl_crystal_size_max 0.2
_exptl_crystal_size_mid 0.1
_exptl_crystal_size_min 0.1
_refine_diff_density_max 0.734
_refine_diff_density_min -0.580
_refine_diff_density_rms 0.059
_refine_ls_extinction_method none
_refine_ls_goodness_of_fit_ref 1.004
_refine_ls_hydrogen_treatment mixed
_refine_ls_matrix_type full
_refine_ls_number_parameters 513
_refine_ls_number_reflns 9480
_refine_ls_number_restraints 0
_refine_ls_restrained_S_all 1.004
_refine_ls_R_factor_all 0.0799
_refine_ls_R_factor_gt 0.0438
_refine_ls_shift/su_max 0.001
_refine_ls_shift/su_mean 0.000
_refine_ls_structure_factor_coef Fsqd
_refine_ls_weighting_details 'calc w=1/[\s^2^(Fo^2^)+(0.0608P)^2^+0.5065P] where P=(Fo^2^+2Fc^2^)/3'
_refine_ls_weighting_scheme calc
_refine_ls_wR_factor_gt 0.1018
_refine_ls_wR_factor_ref 0.1147
_reflns_number_gt 6460
_reflns_number_total 9480
_reflns_threshold_expression >2sigma(I)
_cod_data_source_file ic011008s_3.cif
_cod_data_source_block 5
_cod_depositor_comments
;
The following automatic conversions were performed:

'_symmetry_cell_setting' value 'Monoclinic' changed to 'monoclinic'
according to the built-in table from CIF Core dictionary named
'cif_core.dic' version 2.4.1 from 2010-06-29.

Automatic conversion script
Id: cif_fix_values 1646 2011-03-28 12:23:43Z adriana 
;
_cod_database_code 4317590

loop_
_symmetry_equiv_pos_as_xyz
'x, y, z'
'-x, y+1/2, -z+1/2'
'-x, -y, -z'
'x, -y-1/2, z-1/2'

loop_
_atom_site_label
_atom_site_type_symbol
_atom_site_fract_x
_atom_site_fract_y
_atom_site_fract_z
_atom_site_U_iso_or_equiv
_atom_site_adp_type
_atom_site_occupancy
_atom_site_symmetry_multiplicity
_atom_site_calc_flag
_atom_site_refinement_flags
_atom_site_disorder_assembly
_atom_site_disorder_group
S1T S 0.00034(5) 0.14549(3) -0.16186(3) 0.02661(14) Uani 1 1 d . . .
Fe1 Fe 0.04419(3) 0.093822(15) 0.017409(17) 0.02168(9) Uani 1 1 d . . .
F2T F 0.11993(14) 0.16551(7) -0.26567(8) 0.0451(4) Uani 1 1 d . . .
F3T F 0.22481(12) 0.14396(8) -0.15916(9) 0.0478(4) Uani 1 1 d . . .
F1T F 0.14470(15) 0.24286(7) -0.18054(9) 0.0515(4) Uani 1 1 d . . .
O1A O 0.19071(13) 0.03961(8) 0.01450(9) 0.0299(4) Uani 1 1 d . . .
O1T O 0.04183(16) 0.14882(9) -0.08193(9) 0.0398(4) Uani 1 1 d . . .
O2T O -0.08768(16) 0.19477(9) -0.18992(10) 0.0455(5) Uani 1 1 d . . .
O2A O 0.12264(13) -0.06661(8) 0.01937(9) 0.0309(4) Uani 1 1 d . . .
O3T O -0.01758(15) 0.07722(8) -0.19101(10) 0.0379(4) Uani 1 1 d . . .
N1 N 0.03808(19) 0.06486(11) 0.12883(11) 0.0289(4) Uani 1 1 d . . .
N2 N 0.09786(16) 0.19401(9) 0.07369(10) 0.0248(4) Uani 1 1 d . . .
C1 C 0.1147(2) 0.11218(12) 0.17857(12) 0.0298(5) Uani 1 1 d . . .
H1B H 0.1972 0.1011 0.1788 0.036 Uiso 1 1 calc R . .
H1C H 0.1017 0.1073 0.2299 0.036 Uiso 1 1 calc R . .
C1C C -0.0877(2) 0.26682(11) 0.04198(14) 0.0320(5) Uani 1 1 d . . .
C1B C 0.3019(2) 0.24978(12) 0.10902(13) 0.0315(5) Uani 1 1 d . . .
C1A C 0.0593(3) 0.00331(14) -0.37178(15) 0.0476(7) Uani 1 1 d . . .
H1AA H 0.1177 0.0393 -0.3566 0.071 Uiso 1 1 calc R . .
H1AB H -0.0056 0.0101 -0.3462 0.071 Uiso 1 1 calc R . .
H1AC H 0.0303 0.0057 -0.4256 0.071 Uiso 1 1 calc R . .
C1T C 0.1290(2) 0.17615(12) -0.19306(13) 0.0331(6) Uani 1 1 d . . .
C2 C 0.0883(2) 0.18513(11) 0.15174(12) 0.0284(5) Uani 1 1 d . . .
H2A H 0.0084 0.1974 0.1571 0.034 Uiso 1 1 calc R . .
H2B H 0.1431 0.2169 0.1832 0.034 Uiso 1 1 calc R . .
C2A C 0.0217(2) -0.12273(15) -0.37577(15) 0.0434(7) Uani 1 1 d . . .
H2AA H -0.0100 -0.1182 -0.4291 0.065 Uiso 1 1 calc R . .
H2AB H -0.0411 -0.1171 -0.3483 0.065 Uiso 1 1 calc R . .
H2AC H 0.0568 -0.1684 -0.3656 0.065 Uiso 1 1 calc R . .
C2C C -0.1269(2) 0.30789(12) 0.09381(16) 0.0413(6) Uani 1 1 d . . .
H2CA H -0.0719 0.3290 0.1324 0.050 Uiso 1 1 calc R . .
C2B C 0.3727(2) 0.23316(15) 0.17640(16) 0.0499(8) Uani 1 1 d . . .
H2BA H 0.3717 0.1877 0.1953 0.060 Uiso 1 1 calc R . .
C3 C 0.2234(2) 0.19598(12) 0.06508(13) 0.0297(5) Uani 1 1 d . . .
H3A H 0.2520 0.1647 0.0333 0.036 Uiso 1 1 calc R . .
C3C C -0.2448(3) 0.31849(14) 0.08997(18) 0.0493(7) Uani 1 1 d . . .
H3CA H -0.2700 0.3462 0.1262 0.059 Uiso 1 1 calc R . .
C3A C 0.2132(3) -0.07806(17) -0.39337(15) 0.0503(7) Uani 1 1 d . . .
H3AA H 0.2731 -0.0429 -0.3783 0.075 Uiso 1 1 calc R . .
H3AB H 0.1821 -0.0744 -0.4469 0.075 Uiso 1 1 calc R . .
H3AC H 0.2474 -0.1238 -0.3819 0.075 Uiso 1 1 calc R . .
C3B C 0.4455(3) 0.2822(2) 0.21675(18) 0.0721(11) Uani 1 1 d . . .
H3BA H 0.4929 0.2702 0.2633 0.086 Uiso 1 1 calc R . .
C4A C 0.1147(2) -0.06736(12) -0.35130(13) 0.0309(5) Uani 1 1 d . . .
C4 C 0.0411(2) 0.26011(11) 0.04322(14) 0.0317(5) Uani 1 1 d . . .
H4A H 0.0532 0.2657 -0.0082 0.038 Uiso 1 1 calc R . .
H4B H 0.0818 0.2986 0.0730 0.038 Uiso 1 1 calc R . .
C4B C 0.4495(3) 0.34769(18) 0.19009(19) 0.0666(10) Uani 1 1 d . . .
H4BA H 0.4996 0.3810 0.2177 0.080 Uiso 1 1 calc R . .
C4C C -0.3251(3) 0.28914(14) 0.03404(18) 0.0485(7) Uani 1 1 d . . .
H4CA H -0.4059 0.2971 0.0310 0.058 Uiso 1 1 calc R . .
C5A C 0.1656(2) -0.07330(11) -0.26767(12) 0.0271(5) Uani 1 1 d . . .
C5C C -0.2881(2) 0.24786(13) -0.01803(16) 0.0427(7) Uani 1 1 d . . .
H5CA H -0.3437 0.2270 -0.0565 0.051 Uiso 1 1 calc R . .
C5B C 0.3809(3) 0.36465(15) 0.12372(19) 0.0595(9) Uani 1 1 d . . .
H5BA H 0.3834 0.4102 0.1053 0.071 Uiso 1 1 calc R . .
C6A C 0.2000(2) -0.13662(12) -0.23484(13) 0.0354(6) Uani 1 1 d . . .
H6AA H 0.1855 -0.1773 -0.2639 0.042 Uiso 1 1 calc R . .
C6B C 0.3074(2) 0.31669(13) 0.08236(15) 0.0414(6) Uani 1 1 d . . .
H6BA H 0.2607 0.3294 0.0358 0.050 Uiso 1 1 calc R . .
C6C C -0.1698(2) 0.23690(12) -0.01423(14) 0.0368(6) Uani 1 1 d . . .
H6CA H -0.1449 0.2088 -0.0503 0.044 Uiso 1 1 calc R . .
C7A C 0.2547(2) -0.14164(12) -0.16091(13) 0.0351(6) Uani 1 1 d . . .
H7AA H 0.2779 -0.1855 -0.1404 0.042 Uiso 1 1 calc R . .
C8A C 0.27621(19) -0.08346(11) -0.11626(12) 0.0242(5) Uani 1 1 d . . .
C9A C 0.23864(19) -0.02052(11) -0.14786(12) 0.0259(5) Uani 1 1 d . . .
H9AA H 0.2496 0.0198 -0.1181 0.031 Uiso 1 1 calc R . .
C10A C 0.18516(19) -0.01569(11) -0.22238(12) 0.0270(5) Uani 1 1 d . . .
H10A H 0.1614 0.0282 -0.2428 0.032 Uiso 1 1 calc R . .
C11A C 0.35146(19) -0.08703(11) -0.04053(12) 0.0249(5) Uani 1 1 d . . .
C12A C 0.4587(2) -0.12008(13) -0.03357(13) 0.0310(5) Uani 1 1 d . . .
H12A H 0.4778 -0.1423 -0.0755 0.037 Uiso 1 1 calc R . .
C13A C 0.5375(2) -0.12100(14) 0.03323(14) 0.0348(6) Uani 1 1 d . . .
H13A H 0.6102 -0.1438 0.0372 0.042 Uiso 1 1 calc R . .
C14A C 0.5101(2) -0.08866(12) 0.09436(13) 0.0311(5) Uani 1 1 d . . .
H14A H 0.5651 -0.0890 0.1401 0.037 Uiso 1 1 calc R . .
C15A C 0.40398(19) -0.05567(11) 0.09042(12) 0.0245(5) Uani 1 1 d . . .
C16A C 0.32310(18) -0.05528(10) 0.02242(12) 0.0219(4) Uani 1 1 d . . .
C17A C 0.20319(18) -0.02478(11) 0.01795(11) 0.0223(5) Uani 1 1 d . . .
C18A C 0.38433(18) -0.02222(11) 0.15984(12) 0.0246(5) Uani 1 1 d . . .
C19A C 0.4641(2) 0.02703(12) 0.19429(13) 0.0300(5) Uani 1 1 d . . .
H19A H 0.5241 0.0422 0.1703 0.036 Uiso 1 1 calc R . .
C20A C 0.4570(2) 0.05396(12) 0.26268(13) 0.0301(5) Uani 1 1 d . . .
H20A H 0.5119 0.0878 0.2844 0.036 Uiso 1 1 calc R . .
C21A C 0.37172(19) 0.03295(11) 0.30080(12) 0.0253(5) Uani 1 1 d . . .
C22A C 0.29197(19) -0.01545(11) 0.26587(12) 0.0273(5) Uani 1 1 d . . .
H22A H 0.2319 -0.0305 0.2899 0.033 Uiso 1 1 calc R . .
C23A C 0.29770(19) -0.04266(11) 0.19633(12) 0.0269(5) Uani 1 1 d . . .
H23A H 0.2415 -0.0755 0.1739 0.032 Uiso 1 1 calc R . .
C24A C 0.3678(2) 0.06485(12) 0.37648(13) 0.0287(5) Uani 1 1 d . . .
C25A C 0.3280(3) 0.13981(13) 0.36542(15) 0.0480(7) Uani 1 1 d . . .
H25A H 0.2501 0.1415 0.3337 0.072 Uiso 1 1 calc R . .
H25B H 0.3827 0.1654 0.3418 0.072 Uiso 1 1 calc R . .
H25C H 0.3258 0.1605 0.4137 0.072 Uiso 1 1 calc R . .
C26A C 0.2857(2) 0.02589(15) 0.41666(15) 0.0446(7) Uani 1 1 d . . .
H26A H 0.2071 0.0254 0.3856 0.067 Uiso 1 1 calc R . .
H26B H 0.2838 0.0487 0.4639 0.067 Uiso 1 1 calc R . .
H26C H 0.3134 -0.0214 0.4262 0.067 Uiso 1 1 calc R . .
C27A C 0.4897(2) 0.06443(16) 0.42652(14) 0.0432(7) Uani 1 1 d . . .
H27A H 0.5170 0.0169 0.4349 0.065 Uiso 1 1 calc R . .
H27B H 0.4864 0.0860 0.4742 0.065 Uiso 1 1 calc R . .
H27C H 0.5437 0.0902 0.4024 0.065 Uiso 1 1 calc R . .
H1 H 0.052(2) 0.0208(15) 0.1407(14) 0.037(7) Uiso 1 1 d . . .
H2 H -0.034(2) 0.0672(12) 0.1338(13) 0.027(7) Uiso 1 1 d . . .

loop_
_atom_site_aniso_label
_atom_site_aniso_U_11
_atom_site_aniso_U_22
_atom_site_aniso_U_33
_atom_site_aniso_U_23
_atom_site_aniso_U_13
_atom_site_aniso_U_12
S1T 0.0295(3) 0.0231(3) 0.0263(3) 0.0018(2) 0.0034(2) -0.0005(2)
Fe1 0.02149(16) 0.01974(15) 0.02337(17) -0.00037(13) 0.00351(12) -0.00038(12)
F2T 0.0658(11) 0.0416(8) 0.0312(8) 0.0037(7) 0.0173(7) -0.0045(8)
F3T 0.0296(8) 0.0540(10) 0.0580(10) 0.0128(8) 0.0043(7) -0.0028(7)
F1T 0.0748(12) 0.0250(8) 0.0587(11) -0.0037(7) 0.0227(9) -0.0185(7)
O1A 0.0273(9) 0.0236(8) 0.0401(10) -0.0007(7) 0.0098(7) 0.0038(7)
O1T 0.0477(11) 0.0453(10) 0.0262(9) 0.0059(8) 0.0068(8) -0.0066(8)
O2T 0.0415(11) 0.0424(10) 0.0503(12) 0.0055(9) 0.0039(9) 0.0146(9)
O2A 0.0215(8) 0.0316(8) 0.0388(10) -0.0002(7) 0.0041(7) -0.0041(7)
O3T 0.0364(10) 0.0278(9) 0.0510(11) -0.0080(8) 0.0125(8) -0.0069(7)
N1 0.0312(12) 0.0258(11) 0.0299(11) 0.0038(8) 0.0064(9) -0.0024(9)
N2 0.0268(10) 0.0213(9) 0.0258(10) 0.0005(8) 0.0046(8) 0.0007(8)
C1 0.0334(13) 0.0325(12) 0.0225(12) 0.0022(10) 0.0036(10) 0.0011(10)
C1C 0.0365(14) 0.0179(11) 0.0414(14) 0.0058(10) 0.0072(11) 0.0043(10)
C1B 0.0303(13) 0.0325(12) 0.0325(13) -0.0061(10) 0.0080(10) -0.0061(10)
C1A 0.0605(18) 0.0431(16) 0.0318(15) 0.0003(12) -0.0082(13) 0.0043(14)
C1T 0.0431(15) 0.0259(12) 0.0300(13) 0.0060(10) 0.0069(11) -0.0062(10)
C2 0.0347(13) 0.0257(11) 0.0251(12) -0.0029(9) 0.0067(10) 0.0022(10)
C2A 0.0436(16) 0.0475(16) 0.0343(15) -0.0086(12) -0.0036(12) -0.0050(13)
C2C 0.0479(16) 0.0267(12) 0.0495(17) -0.0012(12) 0.0103(13) 0.0080(11)
C2B 0.0502(18) 0.0466(17) 0.0458(17) 0.0057(13) -0.0071(13) -0.0173(14)
C3 0.0273(12) 0.0265(12) 0.0360(13) -0.0090(10) 0.0083(10) -0.0031(9)
C3C 0.0551(19) 0.0330(14) 0.064(2) 0.0052(13) 0.0227(16) 0.0159(13)
C3A 0.0508(18) 0.072(2) 0.0317(15) -0.0037(14) 0.0159(13) -0.0046(15)
C3B 0.073(2) 0.084(3) 0.047(2) 0.0009(18) -0.0158(17) -0.035(2)
C4A 0.0343(13) 0.0333(12) 0.0239(12) -0.0023(10) 0.0032(10) -0.0003(10)
C4 0.0355(14) 0.0211(11) 0.0383(14) 0.0048(10) 0.0067(11) 0.0026(10)
C4B 0.069(2) 0.067(2) 0.063(2) -0.0225(18) 0.0113(18) -0.0421(18)
C4C 0.0365(16) 0.0406(15) 0.070(2) 0.0186(15) 0.0150(15) 0.0139(12)
C5A 0.0259(12) 0.0293(12) 0.0259(12) -0.0024(9) 0.0046(9) -0.0003(9)
C5C 0.0377(15) 0.0357(14) 0.0515(17) 0.0103(12) 0.0013(12) 0.0009(12)
C5B 0.076(2) 0.0396(16) 0.066(2) -0.0089(15) 0.0222(18) -0.0302(16)
C6A 0.0489(16) 0.0254(12) 0.0307(13) -0.0072(10) 0.0052(11) -0.0019(11)
C6B 0.0472(16) 0.0378(14) 0.0393(15) 0.0022(12) 0.0088(12) -0.0122(12)
C6C 0.0444(16) 0.0273(12) 0.0381(15) 0.0064(11) 0.0067(12) 0.0034(11)
C7A 0.0495(16) 0.0230(12) 0.0317(14) -0.0003(10) 0.0055(11) 0.0029(11)
C8A 0.0245(11) 0.0262(11) 0.0229(11) -0.0002(9) 0.0075(9) -0.0002(9)
C9A 0.0273(12) 0.0256(11) 0.0253(12) -0.0029(9) 0.0065(9) 0.0002(9)
C10A 0.0280(12) 0.0259(11) 0.0275(12) 0.0018(9) 0.0065(9) 0.0018(9)
C11A 0.0272(12) 0.0232(11) 0.0238(11) 0.0015(9) 0.0043(9) -0.0007(9)
C12A 0.0298(13) 0.0356(13) 0.0292(13) -0.0005(10) 0.0097(10) 0.0067(10)
C13A 0.0249(13) 0.0452(14) 0.0343(14) 0.0035(11) 0.0057(10) 0.0127(11)
C14A 0.0256(12) 0.0401(13) 0.0261(12) 0.0001(10) 0.0017(9) 0.0039(10)
C15A 0.0233(12) 0.0259(11) 0.0244(12) -0.0001(9) 0.0049(9) 0.0006(9)
C16A 0.0201(11) 0.0216(11) 0.0247(11) 0.0024(9) 0.0058(9) 0.0014(8)
C17A 0.0241(11) 0.0279(11) 0.0136(10) -0.0005(8) 0.0011(8) 0.0026(9)
C18A 0.0231(11) 0.0264(11) 0.0221(11) 0.0022(9) -0.0009(9) 0.0055(9)
C19A 0.0266(12) 0.0353(13) 0.0290(13) 0.0000(10) 0.0074(10) -0.0046(10)
C20A 0.0296(13) 0.0320(12) 0.0272(13) -0.0023(10) 0.0022(10) -0.0035(10)
C21A 0.0257(12) 0.0261(11) 0.0224(11) 0.0034(9) 0.0006(9) 0.0068(9)
C22A 0.0241(12) 0.0301(12) 0.0283(12) 0.0034(10) 0.0066(9) 0.0031(9)
C23A 0.0225(11) 0.0290(12) 0.0273(12) -0.0010(9) 0.0001(9) 0.0008(9)
C24A 0.0287(12) 0.0316(12) 0.0254(12) -0.0018(10) 0.0048(10) 0.0025(10)
C25A 0.070(2) 0.0369(15) 0.0353(15) -0.0044(12) 0.0063(14) 0.0161(14)
C26A 0.0482(16) 0.0567(18) 0.0318(14) -0.0073(13) 0.0148(12) -0.0072(13)
C27A 0.0373(15) 0.0626(18) 0.0275(14) -0.0056(12) 0.0012(11) 0.0050(13)

loop_
_atom_type_symbol
_atom_type_description
_atom_type_scat_dispersion_real
_atom_type_scat_dispersion_imag
_atom_type_scat_source
C C 0.0033 0.0016 'International Tables Vol C Tables 4.2.6.8 and 6.1.1.4'
H H 0.0000 0.0000 'International Tables Vol C Tables 4.2.6.8 and 6.1.1.4'
N N 0.0061 0.0033 'International Tables Vol C Tables 4.2.6.8 and 6.1.1.4'
O O 0.0106 0.0060 'International Tables Vol C Tables 4.2.6.8 and 6.1.1.4'
Fe Fe 0.3463 0.8444 'International Tables Vol C Tables 4.2.6.8 and 6.1.1.4'
F F 0.0171 0.0103 'International Tables Vol C Tables 4.2.6.8 and 6.1.1.4'
S S 0.1246 0.1234 'International Tables Vol C Tables 4.2.6.8 and 6.1.1.4'

loop_
_geom_angle_atom_site_label_1
_geom_angle_atom_site_label_2
_geom_angle_atom_site_label_3
_geom_angle
_geom_angle_site_symmetry_1
_geom_angle_site_symmetry_3
_geom_angle_publ_flag
O2T S1T O3T 116.56(11) . . ?
O2T S1T O1T 113.94(11) . . ?
O3T S1T O1T 114.45(11) . . ?
O2T S1T C1T 104.54(11) . . ?
O3T S1T C1T 104.71(11) . . ?
O1T S1T C1T 100.09(11) . . ?
O2A Fe1 O1A 128.88(7) 3 . ?
O2A Fe1 O1T 90.03(7) 3 . ?
O1A Fe1 O1T 95.94(7) . . ?
O2A Fe1 N1 91.97(8) 3 . ?
O1A Fe1 N1 94.65(8) . . ?
O1T Fe1 N1 164.62(8) . . ?
O2A Fe1 N2 123.34(7) 3 . ?
O1A Fe1 N2 107.76(6) . . ?
O1T Fe1 N2 84.98(7) . . ?
N1 Fe1 N2 81.18(7) . . ?
C17A O1A Fe1 127.31(15) . . ?
S1T O1T Fe1 142.70(11) . . ?
C17A O2A Fe1 148.53(15) . 3 ?
C1 N1 Fe1 107.27(14) . . ?
C2 N2 C4 110.40(17) . . ?
C2 N2 C3 111.89(17) . . ?
C4 N2 C3 107.83(17) . . ?
C2 N2 Fe1 106.22(13) . . ?
C4 N2 Fe1 120.71(14) . . ?
C3 N2 Fe1 99.34(12) . . ?
N1 C1 C2 108.97(19) . . ?
C6C C1C C2C 118.4(2) . . ?
C6C C1C C4 121.0(2) . . ?
C2C C1C C4 120.5(2) . . ?
C2B C1B C6B 118.0(2) . . ?
C2B C1B C3 120.4(2) . . ?
C6B C1B C3 121.5(2) . . ?
F1T C1T F3T 107.8(2) . . ?
F1T C1T F2T 107.83(18) . . ?
F3T C1T F2T 106.6(2) . . ?
F1T C1T S1T 111.16(18) . . ?
F3T C1T S1T 111.98(16) . . ?
F2T C1T S1T 111.19(17) . . ?
N2 C2 C1 112.14(18) . . ?
C3C C2C C1C 121.0(3) . . ?
C1B C2B C3B 120.7(3) . . ?
N2 C3 C1B 117.40(19) . . ?
C4C C3C C2C 120.2(3) . . ?
C4B C3B C2B 120.6(3) . . ?
C3A C4A C2A 108.7(2) . . ?
C3A C4A C1A 108.9(2) . . ?
C2A C4A C1A 108.4(2) . . ?
C3A C4A C5A 108.4(2) . . ?
C2A C4A C5A 110.5(2) . . ?
C1A C4A C5A 111.9(2) . . ?
N2 C4 C1C 116.43(19) . . ?
C5B C4B C3B 119.4(3) . . ?
C3C C4C C5C 119.8(3) . . ?
C10A C5A C6A 117.1(2) . . ?
C10A C5A C4A 121.6(2) . . ?
C6A C5A C4A 121.3(2) . . ?
C4C C5C C6C 120.2(3) . . ?
C4B C5B C6B 121.2(3) . . ?
C7A C6A C5A 121.6(2) . . ?
C5B C6B C1B 120.1(3) . . ?
C1C C6C C5C 120.4(3) . . ?
C6A C7A C8A 121.0(2) . . ?
C9A C8A C7A 117.8(2) . . ?
C9A C8A C11A 120.65(19) . . ?
C7A C8A C11A 121.0(2) . . ?
C8A C9A C10A 120.9(2) . . ?
C5A C10A C9A 121.6(2) . . ?
C12A C11A C16A 119.0(2) . . ?
C12A C11A C8A 117.3(2) . . ?
C16A C11A C8A 123.58(19) . . ?
C13A C12A C11A 121.1(2) . . ?
C12A C13A C14A 119.7(2) . . ?
C13A C14A C15A 121.4(2) . . ?
C14A C15A C16A 118.9(2) . . ?
C14A C15A C18A 116.65(19) . . ?
C16A C15A C18A 124.40(19) . . ?
C15A C16A C11A 119.92(19) . . ?
C15A C16A C17A 120.10(19) . . ?
C11A C16A C17A 119.87(18) . . ?
O2A C17A O1A 124.5(2) . . ?
O2A C17A C16A 116.17(18) . . ?
O1A C17A C16A 119.29(19) . . ?
C23A C18A C19A 117.8(2) . . ?
C23A C18A C15A 123.0(2) . . ?
C19A C18A C15A 118.8(2) . . ?
C20A C19A C18A 121.0(2) . . ?
C19A C20A C21A 121.9(2) . . ?
C22A C21A C20A 116.8(2) . . ?
C22A C21A C24A 123.6(2) . . ?
C20A C21A C24A 119.6(2) . . ?
C21A C22A C23A 121.8(2) . . ?
C18A C23A C22A 120.7(2) . . ?
C26A C24A C25A 109.3(2) . . ?
C26A C24A C21A 112.1(2) . . ?
C25A C24A C21A 109.20(19) . . ?
C26A C24A C27A 108.0(2) . . ?
C25A C24A C27A 107.8(2) . . ?
C21A C24A C27A 110.30(19) . . ?

loop_
_geom_bond_atom_site_label_1
_geom_bond_atom_site_label_2
_geom_bond_distance
_geom_bond_site_symmetry_2
_geom_bond_publ_flag
S1T O2T 1.4257(18) . ?
S1T O3T 1.4310(17) . ?
S1T O1T 1.4534(17) . ?
S1T C1T 1.819(3) . ?
Fe1 O2A 2.0062(15) 3 ?
Fe1 O1A 2.0248(15) . ?
Fe1 O1T 2.1120(17) . ?
Fe1 N1 2.140(2) . ?
Fe1 N2 2.2355(18) . ?
F2T C1T 1.334(3) . ?
F3T C1T 1.326(3) . ?
F1T C1T 1.324(3) . ?
O1A C17A 1.260(3) . ?
O2A C17A 1.250(3) . ?
O2A Fe1 2.0062(15) 3 ?
N1 C1 1.469(3) . ?
N2 C2 1.472(3) . ?
N2 C4 1.503(3) . ?
N2 C3 1.512(3) . ?
C1 C2 1.513(3) . ?
C1C C6C 1.389(3) . ?
C1C C2C 1.391(3) . ?
C1C C4 1.511(3) . ?
C1B C2B 1.383(3) . ?
C1B C6B 1.396(3) . ?
C1B C3 1.514(3) . ?
C1A C4A 1.534(3) . ?
C2A C4A 1.533(3) . ?
C2C C3C 1.384(4) . ?
C2B C3B 1.390(4) . ?
C3C C4C 1.370(4) . ?
C3A C4A 1.528(4) . ?
C3B C4B 1.368(5) . ?
C4A C5A 1.537(3) . ?
C4B C5B 1.359(5) . ?
C4C C5C 1.385(4) . ?
C5A C10A 1.387(3) . ?
C5A C6A 1.394(3) . ?
C5C C6C 1.391(4) . ?
C5B C6B 1.388(4) . ?
C6A C7A 1.384(3) . ?
C7A C8A 1.391(3) . ?
C8A C9A 1.387(3) . ?
C8A C11A 1.492(3) . ?
C9A C10A 1.390(3) . ?
C11A C12A 1.394(3) . ?
C11A C16A 1.410(3) . ?
C12A C13A 1.380(3) . ?
C13A C14A 1.381(3) . ?
C14A C15A 1.388(3) . ?
C15A C16A 1.408(3) . ?
C15A C18A 1.492(3) . ?
C16A C17A 1.512(3) . ?
C18A C23A 1.384(3) . ?
C18A C19A 1.397(3) . ?
C19A C20A 1.380(3) . ?
C20A C21A 1.393(3) . ?
C21A C22A 1.389(3) . ?
C21A C24A 1.533(3) . ?
C22A C23A 1.398(3) . ?
C24A C26A 1.528(3) . ?
C24A C25A 1.531(3) . ?
C24A C27A 1.535(3) . ?
